data_4515722
loop_
_publ_author_name
'Gorgas, Nikolaus'
'St\"oger, Berthold'
'Veiros, Luis F.'
'Kirchner, Karl'

_publ_section_title
;
 Iron(II) Bis(acetylide) Complexes as Key Intermediates in the Catalytic
 Hydrofunctionalization of Terminal Alkynes
;
_journal_issue 9
_journal_name_full 'ACS Catalysis'
_journal_page_first 7973
_journal_paper_doi 10.1021/acscatal.8b01942
_journal_volume 8
_journal_year 2018
_chemical_formula_sum 'C31 H58 Fe N4 P2 Si2'
_chemical_formula_weight 660.78
_space_group_crystal_system monoclinic
_space_group_IT_number 14
_space_group_name_Hall '-P 2ybc'
_space_group_name_H-M_alt 'P 1 21/c 1'
_atom_sites_solution_hydrogens geom
_audit_creation_method SHELXL-2014/7
_cell_angle_alpha 90
_cell_angle_beta 99.322(2)
_cell_angle_gamma 90
_cell_formula_units_Z 4
_cell_length_a 16.7780(9)
_cell_length_b 15.4527(9)
_cell_length_c 16.7060(11)
_cell_measurement_reflns_used 9916
_cell_measurement_temperature 100
_cell_measurement_theta_max 30.01
_cell_measurement_theta_min 2.30
_cell_volume 4274.1(4)
_computing_structure_refinement 'SHELXL-2014/7 (Sheldrick, 2014)'
_diffrn_ambient_temperature 100
_diffrn_measured_fraction_theta_full 1.000
_diffrn_measured_fraction_theta_max 0.995
_diffrn_measurement_device 'four-circle diffractometer'
_diffrn_measurement_device_type 'Bruker KAPPA APEX II CCD'
_diffrn_measurement_method '\w- and \f-scans'
_diffrn_radiation_monochromator graphite
_diffrn_radiation_type MoK\a
_diffrn_radiation_wavelength 0.71073
_diffrn_reflns_av_R_equivalents 0.0650
_diffrn_reflns_av_unetI/netI 0.0524
_diffrn_reflns_Laue_measured_fraction_full 1.000
_diffrn_reflns_Laue_measured_fraction_max 0.995
_diffrn_reflns_limit_h_max 23
_diffrn_reflns_limit_h_min -22
_diffrn_reflns_limit_k_max 21
_diffrn_reflns_limit_k_min -21
_diffrn_reflns_limit_l_max 23
_diffrn_reflns_limit_l_min -23
_diffrn_reflns_number 57475
_diffrn_reflns_point_group_measured_fraction_full 1.000
_diffrn_reflns_point_group_measured_fraction_max 0.995
_diffrn_reflns_theta_full 25.242
_diffrn_reflns_theta_max 30.136
_diffrn_reflns_theta_min 2.070
_exptl_absorpt_coefficient_mu 0.505
_exptl_absorpt_correction_T_max 0.493
_exptl_absorpt_correction_T_min 0.443
_exptl_absorpt_correction_type multi-scan
_exptl_absorpt_process_details SADABS
_exptl_crystal_colour red
_exptl_crystal_density_diffrn 1.027
_exptl_crystal_description plate
_exptl_crystal_F_000 1424
_exptl_crystal_size_max 0.44
_exptl_crystal_size_mid 0.31
_exptl_crystal_size_min 0.12
_refine_diff_density_max 0.668
_refine_diff_density_min -0.576
_refine_diff_density_rms 0.064
_refine_ls_extinction_method none
_refine_ls_goodness_of_fit_ref 1.008
_refine_ls_hydrogen_treatment constr
_refine_ls_matrix_type full
_refine_ls_number_parameters 403
_refine_ls_number_reflns 12566
_refine_ls_number_restraints 1
_refine_ls_restrained_S_all 1.008
_refine_ls_R_factor_all 0.0651
_refine_ls_R_factor_gt 0.0417
_refine_ls_shift/su_max 0.001
_refine_ls_shift/su_mean 0.000
_refine_ls_structure_factor_coef Fsqd
_refine_ls_weighting_details 'w=1/[\s^2^(Fo^2^)+(0.0476P)^2^+2.1864P] where P=(Fo^2^+2Fc^2^)/3'
_refine_ls_weighting_scheme calc
_refine_ls_wR_factor_gt 0.1009
_refine_ls_wR_factor_ref 0.1165
_reflns_Friedel_coverage 0.000
_reflns_number_gt 9371
_reflns_number_total 12566
_reflns_threshold_expression 'I > 2\s(I)'
_cod_data_source_file cs8b01942_si_002.cif
_cod_data_source_block 3b
_cod_original_sg_symbol_H-M 'P 21/c'
_cod_database_code 4515722
_shelx_shelxl_version_number 2014/7
_shelx_space_group_comment
;
The symmetry employed for this shelxl refinement is uniquely defined
by the following loop, which should always be used as a source of
symmetry information in preference to the above space-group names.
They are only intended as comments.
;
_shelx_estimated_absorpt_t_min 0.808
_shelx_estimated_absorpt_t_max 0.942

loop_
_space_group_symop_operation_xyz
'x, y, z'
'-x, y+1/2, -z+1/2'
'-x, -y, -z'
'x, -y-1/2, z-1/2'

loop_
_atom_site_label
_atom_site_type_symbol
_atom_site_fract_x
_atom_site_fract_y
_atom_site_fract_z
_atom_site_U_iso_or_equiv
_atom_site_adp_type
_atom_site_occupancy
_atom_site_site_symmetry_order
_atom_site_calc_flag
_atom_site_refinement_flags_posn
_atom_site_refinement_flags_adp
_atom_site_refinement_flags_occupancy
_atom_site_disorder_assembly
_atom_site_disorder_group
Fe1 Fe 0.75216(2) 0.65221(2) 0.33044(2) 0.01823(6) Uani 1 1 d . . . . .
P1 P 0.88288(3) 0.63166(3) 0.33879(3) 0.02909(11) Uani 1 1 d . . . . .
P2 P 0.62294(3) 0.68587(3) 0.29679(3) 0.02361(9) Uani 1 1 d . . . . .
Si1 Si 0.70764(3) 0.40617(3) 0.50602(3) 0.02535(10) Uani 1 1 d . . . . .
Si2 Si 0.69856(3) 0.42804(3) 0.12033(3) 0.02846(11) Uani 1 1 d . . . . .
N1 N 0.76895(10) 0.74626(9) 0.25314(9) 0.0287(3) Uani 1 1 d . . . . .
N2 N 0.90625(11) 0.71350(13) 0.27665(13) 0.0467(5) Uani 1 1 d . . . . .
N3 N 0.62989(10) 0.76899(10) 0.22952(9) 0.0337(4) Uani 1 1 d . . . . .
N4 N 0.76609(8) 0.73277(9) 0.42111(8) 0.0230(3) Uani 1 1 d . . . . .
C1 C 0.84410(14) 0.76399(14) 0.23694(13) 0.0422(5) Uani 1 1 d . . . . .
C2 C 0.8560(2) 0.82901(17) 0.18155(18) 0.0646(8) Uani 1 1 d . . . . .
H2 H 0.9089 0.8430 0.1725 0.078 Uiso 1 1 calc R U . . .
C3 C 0.7904(2) 0.87216(16) 0.14063(17) 0.0689(9) Uani 1 1 d . . . . .
H3 H 0.7981 0.9160 0.1028 0.083 Uiso 1 1 calc R U . . .
C4 C 0.71405(19) 0.85292(14) 0.15359(14) 0.0533(7) Uani 1 1 d . . . . .
H4 H 0.6685 0.8816 0.1240 0.064 Uiso 1 1 calc R U . . .
C5 C 0.70436(14) 0.78960(12) 0.21178(11) 0.0359(4) Uani 1 1 d . . . . .
C6 C 0.95638(12) 0.6491(2) 0.43338(15) 0.0596(8) Uani 1 1 d . . . . .
H6 H 1.0097 0.6261 0.4237 0.072 Uiso 1 1 calc R U . . .
C7 C 0.96843(17) 0.7453(3) 0.4565(2) 0.0947(13) Uani 1 1 d . . . . .
H7A H 0.9962 0.7746 0.4169 0.142 Uiso 1 1 calc R U . . .
H7B H 1.0010 0.7500 0.5106 0.142 Uiso 1 1 calc R U . . .
H7C H 0.9157 0.7725 0.4567 0.142 Uiso 1 1 calc R U . . .
C8 C 0.93089(15) 0.5963(2) 0.50149(14) 0.0726(10) Uani 1 1 d . . . . .
H8A H 0.8769 0.6145 0.5100 0.109 Uiso 1 1 calc R U . . .
H8B H 0.9695 0.6055 0.5514 0.109 Uiso 1 1 calc R U . . .
H8C H 0.9298 0.5348 0.4871 0.109 Uiso 1 1 calc R U . . .
C9 C 0.9322(2) 0.5327(3) 0.3053(2) 0.0413(9) Uani 0.721(5) 1 d . . P A 1
H9 H 0.9897 0.5315 0.3329 0.050 Uiso 0.721(5) 1 calc R U P A 1
C10 C 0.93100(18) 0.5307(3) 0.21324(18) 0.0506(10) Uani 0.721(5) 1 d . . P A 1
H10A H 0.8751 0.5352 0.1852 0.076 Uiso 0.721(5) 1 calc R U P A 1
H10B H 0.9546 0.4762 0.1982 0.076 Uiso 0.721(5) 1 calc R U P A 1
H10C H 0.9625 0.5794 0.1975 0.076 Uiso 0.721(5) 1 calc R U P A 1
C11 C 0.88921(14) 0.45010(15) 0.32966(14) 0.0461(5) Uani 1 1 d . . . . .
H11A H 0.8997 0.4436 0.3888 0.055 Uiso 0.721(5) 1 calc R U P A 1
H11B H 0.9099 0.3993 0.3044 0.055 Uiso 0.721(5) 1 calc R U P A 1
H11C H 0.8309 0.4552 0.3112 0.055 Uiso 0.721(5) 1 calc R U P A 1
H11D H 0.9311 0.4060 0.3293 0.055 Uiso 0.279(5) 1 calc R U P A 2
H11E H 0.8371 0.4271 0.3032 0.055 Uiso 0.279(5) 1 calc R U P A 2
H11F H 0.8857 0.4658 0.3858 0.055 Uiso 0.279(5) 1 calc R U P A 2
C12 C 0.56167(11) 0.73379(14) 0.36891(11) 0.0364(4) Uani 1 1 d D . . . .
H12 H 0.5038 0.7307 0.3427 0.044 Uiso 0.854(5) 1 calc R U P B 1
H12' H 0.5033 0.7289 0.3448 0.044 Uiso 0.146(5) 1 calc R U P B 2
C13 C 0.58093(15) 0.82932(15) 0.38885(14) 0.0504(6) Uani 1 1 d . . . . .
H13A H 0.6395 0.8367 0.4037 0.076 Uiso 1 1 calc R U . . .
H13B H 0.5544 0.8472 0.4343 0.076 Uiso 1 1 calc R U . . .
H13C H 0.5612 0.8650 0.3413 0.076 Uiso 1 1 calc R U . . .
C14 C 0.57085(18) 0.6768(3) 0.44572(16) 0.0348(6) Uani 0.854(5) 1 d . . P B 1
H14A H 0.5605 0.6162 0.4300 0.052 Uiso 0.854(5) 1 calc R U P B 1
H14B H 0.5321 0.6956 0.4802 0.052 Uiso 0.854(5) 1 calc R U P B 1
H14C H 0.6259 0.6825 0.4757 0.052 Uiso 0.854(5) 1 calc R U P B 1
C15 C 0.55484(17) 0.60625(19) 0.23580(18) 0.0344(6) Uani 0.854(5) 1 d . . P B 1
H15 H 0.5827 0.5886 0.1898 0.041 Uiso 0.854(5) 1 calc R U P B 1
C16 C 0.46990(17) 0.6358(2) 0.1975(2) 0.0704(13) Uani 0.854(5) 1 d . . P B 1
H16A H 0.4741 0.6821 0.1583 0.106 Uiso 0.854(5) 1 calc R U P B 1
H16B H 0.4411 0.6575 0.2400 0.106 Uiso 0.854(5) 1 calc R U P B 1
H16C H 0.4402 0.5869 0.1698 0.106 Uiso 0.854(5) 1 calc R U P B 1
C17 C 0.54813(13) 0.52471(15) 0.28568(14) 0.0455(5) Uani 1 1 d . . . . .
H17A H 0.6019 0.5079 0.3134 0.055 Uiso 0.854(5) 1 calc R U P B 1
H17B H 0.5252 0.4777 0.2497 0.055 Uiso 0.854(5) 1 calc R U P B 1
H17C H 0.5129 0.5361 0.3259 0.055 Uiso 0.854(5) 1 calc R U P B 1
H17D H 0.5528 0.5264 0.3449 0.055 Uiso 0.146(5) 1 calc R U P B 2
H17E H 0.5975 0.5000 0.2708 0.055 Uiso 0.146(5) 1 calc R U P B 2
H17F H 0.5017 0.4889 0.2630 0.055 Uiso 0.146(5) 1 calc R U P B 2
C18 C 0.98946(16) 0.7326(2) 0.2642(2) 0.0765(9) Uani 1 1 d . . . . .
H18A H 0.9932 0.7267 0.2065 0.115 Uiso 1 1 calc R U . . .
H18B H 1.0269 0.6920 0.2959 0.115 Uiso 1 1 calc R U . . .
H18C H 1.0036 0.7919 0.2819 0.115 Uiso 1 1 calc R U . . .
C19 C 0.56045(17) 0.82006(18) 0.19080(14) 0.0588(7) Uani 1 1 d . . . . .
H19A H 0.5495 0.8070 0.1326 0.088 Uiso 1 1 calc R U . . .
H19B H 0.5725 0.8818 0.1985 0.088 Uiso 1 1 calc R U . . .
H19C H 0.5129 0.8055 0.2153 0.088 Uiso 1 1 calc R U . . .
C20 C 0.73624(9) 0.56066(11) 0.40316(10) 0.0221(3) Uani 1 1 d . . . . .
C21 C 0.72570(10) 0.50176(12) 0.44970(11) 0.0276(3) Uani 1 1 d . . . . .
C22 C 0.80402(13) 0.36467(14) 0.56476(15) 0.0453(5) Uani 1 1 d . . . . .
H22A H 0.8406 0.3481 0.5272 0.068 Uiso 1 1 calc R U . . .
H22B H 0.7928 0.3141 0.5965 0.068 Uiso 1 1 calc R U . . .
H22C H 0.8293 0.4100 0.6014 0.068 Uiso 1 1 calc R U . . .
C23 C 0.66060(16) 0.31979(16) 0.43600(15) 0.0543(6) Uani 1 1 d . . . . .
H23A H 0.6107 0.3418 0.4038 0.081 Uiso 1 1 calc R U . . .
H23B H 0.6482 0.2696 0.4677 0.081 Uiso 1 1 calc R U . . .
H23C H 0.6982 0.3025 0.3997 0.081 Uiso 1 1 calc R U . . .
C24 C 0.63704(15) 0.42836(15) 0.57972(16) 0.0508(6) Uani 1 1 d . . . . .
H24A H 0.5883 0.4570 0.5515 0.076 Uiso 1 1 calc R U . . .
H24B H 0.6637 0.4660 0.6231 0.076 Uiso 1 1 calc R U . . .
H24C H 0.6221 0.3737 0.6031 0.076 Uiso 1 1 calc R U . . .
C25 C 0.73568(9) 0.57171(10) 0.24331(9) 0.0212(3) Uani 1 1 d . . . . .
C26 C 0.72224(10) 0.51930(11) 0.18738(10) 0.0241(3) Uani 1 1 d . . . . .
C27 C 0.61636(19) 0.45625(18) 0.03440(16) 0.0687(9) Uani 1 1 d . . . . .
H27A H 0.6359 0.5006 0.0004 0.103 Uiso 1 1 calc R U . . .
H27B H 0.5695 0.4785 0.0561 0.103 Uiso 1 1 calc R U . . .
H27C H 0.6007 0.4044 0.0018 0.103 Uiso 1 1 calc R U . . .
C28 C 0.66256(15) 0.33534(13) 0.17646(15) 0.0451(5) Uani 1 1 d . . . . .
H28A H 0.6499 0.2862 0.1395 0.068 Uiso 1 1 calc R U . . .
H28B H 0.6140 0.3525 0.1981 0.068 Uiso 1 1 calc R U . . .
H28C H 0.7049 0.3186 0.2213 0.068 Uiso 1 1 calc R U . . .
C29 C 0.78903(18) 0.39198(15) 0.07762(18) 0.0595(7) Uani 1 1 d . . . . .
H29A H 0.7735 0.3459 0.0378 0.089 Uiso 1 1 calc R U . . .
H29B H 0.8300 0.3701 0.1215 0.089 Uiso 1 1 calc R U . . .
H29C H 0.8111 0.4410 0.0511 0.089 Uiso 1 1 calc R U . . .
C30 C 0.77222(11) 0.77818(12) 0.47569(10) 0.0280(4) Uani 1 1 d . . . . .
C31 C 0.77860(15) 0.83777(14) 0.54456(13) 0.0440(5) Uani 1 1 d . . . . .
H31A H 0.7724 0.8974 0.5246 0.066 Uiso 1 1 calc R U . . .
H31B H 0.8316 0.8311 0.5786 0.066 Uiso 1 1 calc R U . . .
H31C H 0.7361 0.8247 0.5766 0.066 Uiso 1 1 calc R U . . .
C9' C 0.9107(5) 0.5308(5) 0.2835(5) 0.0275(19) Uiso 0.279(5) 1 d . . P A 2
H9' H 0.8784 0.5301 0.2277 0.033 Uiso 0.279(5) 1 calc R U P A 2
C10' C 0.9982(5) 0.5213(6) 0.2770(6) 0.050(2) Uiso 0.279(5) 1 d . . P A 2
H10D H 1.0075 0.4640 0.2553 0.075 Uiso 0.279(5) 1 calc R U P A 2
H10E H 1.0309 0.5278 0.3309 0.075 Uiso 0.279(5) 1 calc R U P A 2
H10F H 1.0134 0.5660 0.2407 0.075 Uiso 0.279(5) 1 calc R U P A 2
C15' C 0.5362(13) 0.6169(14) 0.2518(13) 0.039(5) Uiso 0.146(5) 1 d . . P B 2
H15' H 0.4850 0.6415 0.2656 0.047 Uiso 0.146(5) 1 calc R U P B 2
C14' C 0.5721(17) 0.7041(16) 0.4557(11) 0.051(7) Uiso 0.146(5) 1 d D . P B 2
H14D H 0.5379 0.6534 0.4598 0.077 Uiso 0.146(5) 1 calc R U P B 2
H14E H 0.5565 0.7508 0.4897 0.077 Uiso 0.146(5) 1 calc R U P B 2
H14F H 0.6288 0.6887 0.4742 0.077 Uiso 0.146(5) 1 calc R U P B 2
C16' C 0.5301(10) 0.6112(11) 0.1608(10) 0.045(4) Uiso 0.146(5) 1 d . . P B 2
H16D H 0.5843 0.6055 0.1467 0.067 Uiso 0.146(5) 1 calc R U P B 2
H16E H 0.5044 0.6637 0.1359 0.067 Uiso 0.146(5) 1 calc R U P B 2
H16F H 0.4976 0.5606 0.1408 0.067 Uiso 0.146(5) 1 calc R U P B 2

loop_
_atom_site_aniso_label
_atom_site_aniso_U_11
_atom_site_aniso_U_22
_atom_site_aniso_U_33
_atom_site_aniso_U_23
_atom_site_aniso_U_13
_atom_site_aniso_U_12
Fe1 0.02017(11) 0.02015(11) 0.01399(10) -0.00064(8) 0.00163(7) -0.00174(8)
P1 0.0200(2) 0.0435(3) 0.0245(2) -0.00412(19) 0.00595(16) -0.00274(18)
P2 0.0239(2) 0.0268(2) 0.01828(19) -0.00209(16) -0.00231(15) 0.00553(16)
Si1 0.0235(2) 0.0256(2) 0.0268(2) 0.00690(18) 0.00340(17) 0.00012(18)
Si2 0.0387(3) 0.0237(2) 0.0221(2) -0.00662(18) 0.00238(19) 0.0007(2)
N1 0.0445(9) 0.0227(7) 0.0208(7) -0.0012(5) 0.0110(6) -0.0042(6)
N2 0.0360(9) 0.0535(11) 0.0551(12) 0.0018(9) 0.0214(8) -0.0165(8)
N3 0.0474(10) 0.0304(8) 0.0222(7) 0.0044(6) 0.0019(6) 0.0173(7)
N4 0.0239(7) 0.0255(7) 0.0194(6) -0.0010(5) 0.0028(5) -0.0034(5)
C1 0.0559(13) 0.0355(10) 0.0404(11) 0.0017(9) 0.0232(10) -0.0131(10)
C2 0.092(2) 0.0484(14) 0.0651(18) 0.0104(13) 0.0481(16) -0.0168(14)
C3 0.126(3) 0.0359(12) 0.0567(16) 0.0178(11) 0.0521(18) 0.0039(15)
C4 0.099(2) 0.0317(11) 0.0337(11) 0.0121(9) 0.0251(12) 0.0151(12)
C5 0.0661(14) 0.0210(8) 0.0216(8) 0.0002(6) 0.0106(8) 0.0069(8)
C6 0.0184(9) 0.116(2) 0.0428(13) -0.0262(14) -0.0008(8) 0.0036(11)
C7 0.0470(16) 0.142(3) 0.093(3) -0.069(2) 0.0048(15) -0.0352(19)
C8 0.0444(14) 0.141(3) 0.0291(11) -0.0047(15) -0.0041(10) 0.0384(16)
C9 0.0215(15) 0.075(2) 0.0266(16) -0.0122(15) 0.0007(12) 0.0129(14)
C10 0.0294(15) 0.093(3) 0.0312(15) -0.0128(16) 0.0113(11) 0.0066(15)
C11 0.0475(12) 0.0468(12) 0.0450(12) 0.0021(10) 0.0101(10) 0.0202(10)
C12 0.0286(9) 0.0532(12) 0.0267(9) -0.0045(8) 0.0020(7) 0.0141(9)
C13 0.0614(14) 0.0517(13) 0.0357(11) -0.0138(10) 0.0012(10) 0.0304(11)
C14 0.0301(13) 0.0506(19) 0.0252(11) -0.0047(12) 0.0092(9) 0.0024(13)
C15 0.0211(12) 0.0477(16) 0.0315(13) -0.0155(11) -0.0044(10) 0.0035(10)
C16 0.0361(15) 0.094(3) 0.070(2) -0.0438(19) -0.0251(14) 0.0253(15)
C17 0.0368(11) 0.0532(13) 0.0471(13) -0.0144(10) 0.0085(9) -0.0212(10)
C18 0.0476(15) 0.090(2) 0.102(2) 0.0029(19) 0.0406(16) -0.0268(15)
C19 0.0768(17) 0.0640(16) 0.0341(12) 0.0127(11) 0.0040(11) 0.0453(14)
C20 0.0204(7) 0.0260(8) 0.0196(7) -0.0014(6) 0.0028(6) 0.0028(6)
C21 0.0273(8) 0.0294(9) 0.0267(8) 0.0045(7) 0.0062(6) 0.0027(7)
C22 0.0354(11) 0.0371(11) 0.0576(14) 0.0152(10) -0.0095(9) -0.0013(9)
C23 0.0670(16) 0.0443(13) 0.0453(13) 0.0047(10) -0.0099(11) -0.0173(12)
C24 0.0557(14) 0.0383(11) 0.0678(16) 0.0138(11) 0.0382(12) 0.0018(10)
C25 0.0224(7) 0.0222(7) 0.0190(7) 0.0028(6) 0.0029(5) 0.0013(6)
C26 0.0258(8) 0.0242(8) 0.0219(8) -0.0010(6) 0.0022(6) 0.0021(6)
C27 0.094(2) 0.0512(15) 0.0449(14) -0.0093(11) -0.0355(14) -0.0019(14)
C28 0.0586(14) 0.0314(10) 0.0481(13) -0.0092(9) 0.0173(10) -0.0117(10)
C29 0.0798(18) 0.0364(12) 0.0747(18) -0.0153(12) 0.0498(15) -0.0005(12)
C30 0.0311(9) 0.0303(9) 0.0219(8) -0.0024(7) 0.0018(6) -0.0017(7)
C31 0.0646(14) 0.0396(11) 0.0268(10) -0.0136(8) 0.0041(9) -0.0039(10)

loop_
_atom_type_symbol
_atom_type_description
_atom_type_scat_dispersion_real
_atom_type_scat_dispersion_imag
_atom_type_scat_source
C C 0.0033 0.0016 'International Tables Vol C Tables 4.2.6.8 and 6.1.1.4'
H H 0.0000 0.0000 'International Tables Vol C Tables 4.2.6.8 and 6.1.1.4'
Fe Fe 0.3463 0.8444 'International Tables Vol C Tables 4.2.6.8 and 6.1.1.4'
N N 0.0061 0.0033 'International Tables Vol C Tables 4.2.6.8 and 6.1.1.4'
P P 0.1023 0.0942 'International Tables Vol C Tables 4.2.6.8 and 6.1.1.4'
Si Si 0.0817 0.0704 'International Tables Vol C Tables 4.2.6.8 and 6.1.1.4'

loop_
_geom_angle_atom_site_label_1
_geom_angle_atom_site_label_2
_geom_angle_atom_site_label_3
_geom_angle
C25 Fe1 C20 89.11(7)
C25 Fe1 N4 178.08(6)
C20 Fe1 N4 89.44(6)
C25 Fe1 N1 89.96(6)
C20 Fe1 N1 179.04(6)
N4 Fe1 N1 91.49(6)
C25 Fe1 P1 88.51(5)
C20 Fe1 P1 95.37(5)
N4 Fe1 P1 92.88(4)
N1 Fe1 P1 84.39(5)
C25 Fe1 P2 86.80(5)
C20 Fe1 P2 95.93(5)
N4 Fe1 P2 92.09(4)
N1 Fe1 P2 84.23(5)
P1 Fe1 P2 167.69(2)
N2 P1 C6 102.81(12)
N2 P1 C9 105.39(14)
C6 P1 C9 96.20(14)
N2 P1 C9' 102.2(3)
C6 P1 C9' 110.4(3)
N2 P1 Fe1 100.26(7)
C6 P1 Fe1 123.40(7)
C9 P1 Fe1 125.84(12)
C9' P1 Fe1 114.1(3)
N3 P2 C12 103.22(9)
N3 P2 C15' 107.1(7)
C12 P2 C15' 90.7(7)
N3 P2 C15 103.62(11)
C12 P2 C15 105.22(13)
N3 P2 Fe1 100.02(6)
C12 P2 Fe1 123.43(6)
C15' P2 Fe1 129.6(7)
C15 P2 Fe1 118.17(10)
C21 Si1 C23 110.43(10)
C21 Si1 C22 110.59(9)
C23 Si1 C22 109.09(11)
C21 Si1 C24 111.75(9)
C23 Si1 C24 107.16(13)
C22 Si1 C24 107.70(12)
C26 Si2 C29 111.10(10)
C26 Si2 C28 110.16(9)
C29 Si2 C28 108.23(11)
C26 Si2 C27 110.76(10)
C29 Si2 C27 108.68(15)
C28 Si2 C27 107.80(13)
C1 N1 C5 119.13(17)
C1 N1 Fe1 120.57(14)
C5 N1 Fe1 120.15(13)
C1 N2 C18 118.5(2)
C1 N2 P1 118.43(14)
C18 N2 P1 123.1(2)
C5 N3 C19 117.85(18)
C5 N3 P2 118.40(12)
C19 N3 P2 123.74(17)
C30 N4 Fe1 177.35(15)
N1 C1 N2 116.25(17)
N1 C1 C2 120.8(2)
N2 C1 C2 123.0(2)
C3 C2 C1 119.3(3)
C3 C2 H2 120.4
C1 C2 H2 120.4
C4 C3 C2 120.9(2)
C4 C3 H3 119.6
C2 C3 H3 119.6
C3 C4 C5 118.5(2)
C3 C4 H4 120.8
C5 C4 H4 120.8
N1 C5 N3 117.07(16)
N1 C5 C4 121.4(2)
N3 C5 C4 121.6(2)
C8 C6 C7 111.8(2)
C8 C6 P1 109.33(18)
C7 C6 P1 113.2(2)
C8 C6 H6 107.4
C7 C6 H6 107.4
P1 C6 H6 107.4
C6 C7 H7A 109.5
C6 C7 H7B 109.5
H7A C7 H7B 109.5
C6 C7 H7C 109.5
H7A C7 H7C 109.5
H7B C7 H7C 109.5
C6 C8 H8A 109.5
C6 C8 H8B 109.5
H8A C8 H8B 109.5
C6 C8 H8C 109.5
H8A C8 H8C 109.5
H8B C8 H8C 109.5
C10 C9 C11 108.4(3)
C10 C9 P1 112.5(3)
C11 C9 P1 110.29(19)
C10 C9 H9 108.5
C11 C9 H9 108.5
P1 C9 H9 108.5
C9 C10 H10A 109.5
C9 C10 H10B 109.5
H10A C10 H10B 109.5
C9 C10 H10C 109.5
H10A C10 H10C 109.5
H10B C10 H10C 109.5
C9 C11 H11A 109.5
C9 C11 H11B 109.5
H11A C11 H11B 109.5
C9 C11 H11C 109.5
H11A C11 H11C 109.5
H11B C11 H11C 109.5
C9' C11 H11D 109.5
C9' C11 H11E 109.5
H11D C11 H11E 109.5
C9' C11 H11F 109.5
H11D C11 H11F 109.5
H11E C11 H11F 109.5
C14' C12 C13 95.5(10)
C13 C12 C14 112.3(2)
C14' C12 P2 120.9(10)
C13 C12 P2 113.84(16)
C14 C12 P2 108.68(17)
C13 C12 H12 107.2
C14 C12 H12 107.2
P2 C12 H12 107.2
C14' C12 H12' 108.5
C13 C12 H12' 108.5
P2 C12 H12' 108.5
C12 C13 H13A 109.5
C12 C13 H13B 109.5
H13A C13 H13B 109.5
C12 C13 H13C 109.5
H13A C13 H13C 109.5
H13B C13 H13C 109.5
C12 C14 H14A 109.5
C12 C14 H14B 109.5
H14A C14 H14B 109.5
C12 C14 H14C 109.5
H14A C14 H14C 109.5
H14B C14 H14C 109.5
C17 C15 C16 109.2(3)
C17 C15 P2 109.84(17)
C16 C15 P2 118.5(2)
C17 C15 H15 106.2
C16 C15 H15 106.2
P2 C15 H15 106.2
C15 C16 H16A 109.5
C15 C16 H16B 109.5
H16A C16 H16B 109.5
C15 C16 H16C 109.5
H16A C16 H16C 109.5
H16B C16 H16C 109.5
C15 C17 H17A 109.5
C15 C17 H17B 109.5
H17A C17 H17B 109.5
C15 C17 H17C 109.5
H17A C17 H17C 109.5
H17B C17 H17C 109.5
C15' C17 H17D 109.5
C15' C17 H17E 109.5
H17D C17 H17E 109.5
C15' C17 H17F 109.5
H17D C17 H17F 109.5
H17E C17 H17F 109.5
N2 C18 H18A 109.5
N2 C18 H18B 109.5
H18A C18 H18B 109.5
N2 C18 H18C 109.5
H18A C18 H18C 109.5
H18B C18 H18C 109.5
N3 C19 H19A 109.5
N3 C19 H19B 109.5
H19A C19 H19B 109.5
N3 C19 H19C 109.5
H19A C19 H19C 109.5
H19B C19 H19C 109.5
C21 C20 Fe1 179.74(18)
C20 C21 Si1 172.27(16)
Si1 C22 H22A 109.5
Si1 C22 H22B 109.5
H22A C22 H22B 109.5
Si1 C22 H22C 109.5
H22A C22 H22C 109.5
H22B C22 H22C 109.5
Si1 C23 H23A 109.5
Si1 C23 H23B 109.5
H23A C23 H23B 109.5
Si1 C23 H23C 109.5
H23A C23 H23C 109.5
H23B C23 H23C 109.5
Si1 C24 H24A 109.5
Si1 C24 H24B 109.5
H24A C24 H24B 109.5
Si1 C24 H24C 109.5
H24A C24 H24C 109.5
H24B C24 H24C 109.5
C26 C25 Fe1 177.73(15)
C25 C26 Si2 168.90(15)
Si2 C27 H27A 109.5
Si2 C27 H27B 109.5
H27A C27 H27B 109.5
Si2 C27 H27C 109.5
H27A C27 H27C 109.5
H27B C27 H27C 109.5
Si2 C28 H28A 109.5
Si2 C28 H28B 109.5
H28A C28 H28B 109.5
Si2 C28 H28C 109.5
H28A C28 H28C 109.5
H28B C28 H28C 109.5
Si2 C29 H29A 109.5
Si2 C29 H29B 109.5
H29A C29 H29B 109.5
Si2 C29 H29C 109.5
H29A C29 H29C 109.5
H29B C29 H29C 109.5
N4 C30 C31 178.6(2)
C30 C31 H31A 109.5
C30 C31 H31B 109.5
H31A C31 H31B 109.5
C30 C31 H31C 109.5
H31A C31 H31C 109.5
H31B C31 H31C 109.5
C10' C9' C11 105.6(6)
C10' C9' P1 115.8(6)
C11 C9' P1 108.9(5)
C10' C9' H9' 108.8
C11 C9' H9' 108.8
P1 C9' H9' 108.8
C9' C10' H10D 109.5
C9' C10' H10E 109.5
H10D C10' H10E 109.5
C9' C10' H10F 109.5
H10D C10' H10F 109.5
H10E C10' H10F 109.5
C16' C15' C17 107.5(15)
C16' C15' P2 111.2(13)
C17 C15' P2 109.6(12)
C16' C15' H15' 109.5
C17 C15' H15' 109.5
P2 C15' H15' 109.5
C12 C14' H14D 109.5
C12 C14' H14E 109.5
H14D C14' H14E 109.5
C12 C14' H14F 109.5
H14D C14' H14F 109.5
H14E C14' H14F 109.5
C15' C16' H16D 109.5
C15' C16' H16E 109.5
H16D C16' H16E 109.5
C15' C16' H16F 109.5
H16D C16' H16F 109.5
H16E C16' H16F 109.5

loop_
_geom_bond_atom_site_label_1
_geom_bond_atom_site_label_2
_geom_bond_distance
Fe1 C25 1.9006(16)
Fe1 C20 1.9114(17)
Fe1 N4 1.9453(14)
Fe1 N1 1.9943(14)
Fe1 P1 2.1979(5)
Fe1 P2 2.2119(5)
P1 N2 1.7212(19)
P1 C6 1.860(2)
P1 C9 1.868(3)
P1 C9' 1.907(9)
P2 N3 1.7230(16)
P2 C12 1.8595(19)
P2 C15' 1.86(2)
P2 C15 1.865(3)
Si1 C21 1.8032(18)
Si1 C23 1.864(2)
Si1 C22 1.864(2)
Si1 C24 1.873(2)
Si2 C26 1.8049(17)
Si2 C29 1.864(2)
Si2 C28 1.865(2)
Si2 C27 1.874(2)
N1 C1 1.360(3)
N1 C5 1.363(3)
N2 C1 1.383(3)
N2 C18 1.474(3)
N3 C5 1.368(3)
N3 C19 1.468(3)
N4 C30 1.142(2)
C1 C2 1.402(3)
C2 C3 1.371(4)
C2 H2 0.9500
C3 C4 1.366(4)
C3 H3 0.9500
C4 C5 1.407(3)
C4 H4 0.9500
C6 C8 1.516(4)
C6 C7 1.542(4)
C6 H6 1.0000
C7 H7A 0.9800
C7 H7B 0.9800
C7 H7C 0.9800
C8 H8A 0.9800
C8 H8B 0.9800
C8 H8C 0.9800
C9 C10 1.534(5)
C9 C11 1.553(5)
C9 H9 1.0000
C10 H10A 0.9800
C10 H10B 0.9800
C10 H10C 0.9800
C11 C9' 1.540(9)
C11 H11A 0.9800
C11 H11B 0.9800
C11 H11C 0.9800
C11 H11D 0.9800
C11 H11E 0.9800
C11 H11F 0.9800
C12 C14' 1.504(16)
C12 C13 1.536(3)
C12 C14 1.543(3)
C12 H12 1.0000
C12 H12' 1.0000
C13 H13A 0.9800
C13 H13B 0.9800
C13 H13C 0.9800
C14 H14A 0.9800
C14 H14B 0.9800
C14 H14C 0.9800
C15 C17 1.525(4)
C15 C16 1.534(4)
C15 H15 1.0000
C16 H16A 0.9800
C16 H16B 0.9800
C16 H16C 0.9800
C17 C15' 1.53(2)
C17 H17A 0.9800
C17 H17B 0.9800
C17 H17C 0.9800
C17 H17D 0.9800
C17 H17E 0.9800
C17 H17F 0.9800
C18 H18A 0.9800
C18 H18B 0.9800
C18 H18C 0.9800
C19 H19A 0.9800
C19 H19B 0.9800
C19 H19C 0.9800
C20 C21 1.228(2)
C22 H22A 0.9800
C22 H22B 0.9800
C22 H22C 0.9800
C23 H23A 0.9800
C23 H23B 0.9800
C23 H23C 0.9800
C24 H24A 0.9800
C24 H24B 0.9800
C24 H24C 0.9800
C25 C26 1.229(2)
C27 H27A 0.9800
C27 H27B 0.9800
C27 H27C 0.9800
C28 H28A 0.9800
C28 H28B 0.9800
C28 H28C 0.9800
C29 H29A 0.9800
C29 H29B 0.9800
C29 H29C 0.9800
C30 C31 1.464(2)
C31 H31A 0.9800
C31 H31B 0.9800
C31 H31C 0.9800
C9' C10' 1.495(13)
C9' H9' 1.0000
C10' H10D 0.9800
C10' H10E 0.9800
C10' H10F 0.9800
C15' C16' 1.51(3)
C15' H15' 1.0000
C14' H14D 0.9800
C14' H14E 0.9800
C14' H14F 0.9800
C16' H16D 0.9800
C16' H16E 0.9800
C16' H16F 0.9800
